data_1525225
loop_
_publ_author_name
'Schoellhorn, R.'
'Fenske, D.'
'Schramm, W.'

_publ_section_title
;
 Nichtstoechiometrische Alkalimetalltitansulfide mit Kanalstruktur
;
_journal_name_full 'Angewandte Chemie (German Edition)'
_journal_page_first 477
_journal_page_last 478
_journal_volume 92
_journal_year 1980
_chemical_formula_sum 'K0.6 S8 Ti6'
_chemical_name_systematic '(K Ti9 S12)0.81'
_space_group_IT_number 176
_symmetry_space_group_name_Hall '-P 6c'
_symmetry_space_group_name_H-M 'P 63/m'
_cell_angle_alpha 90
_cell_angle_beta 90
_cell_angle_gamma 120
_cell_formula_units_Z 1
_cell_length_a 9.505
_cell_length_b 9.505
_cell_length_c 34.14
_cell_volume 2671.151
_citation_journal_id_ASTM ANCEAD
_cod_data_source_file Schoellhorn_ANCEAD_1980_54.cif
_cod_data_source_block K0.6S8Ti6
_cod_database_code 1525225

loop_
_symmetry_equiv_pos_as_xyz
x,y,z
x-y,x,z+1/2
-y,x-y,z
-x,-y,z+1/2
-x+y,-x,z
y,-x+y,z+1/2
-x,-y,-z
-x+y,-x,-z-1/2
y,-x+y,-z
x,y,-z-1/2
x-y,x,-z
-y,x-y,-z-1/2

loop_
_atom_site_label
_atom_site_type_symbol
_atom_site_fract_x
_atom_site_fract_y
_atom_site_fract_z
_atom_site_occupancy
_atom_site_U_iso_or_equiv
K2 K 0 0 0 0.15 0.0
S1 S 0.3333 0.6667 0.25 1 0.0
S2 S 0.6928 0.6437 0.25 1 0.0
K1 K 0 0 0.25 0.15 0.0
Ti1 Ti 0.4867 0.3546 0.25 1 0.0
